data_2214634
loop_
_publ_author_name
'Hao, Lu-Jiang'
'Yu, Tong-Li'

_publ_section_title
;
 (2,2'-Dicarboxy-4,4'-carbonyldibenzoato)bis(1,10-phenanthroline)copper(II)
 dihydrate
;
_journal_coeditor_code EZ2087
_journal_issue 8
_journal_name_full 'Acta Crystallographica Section E'
_journal_page_first m2184
_journal_page_last m2184
_journal_paper_doi 10.1107/S1600536807034678
_journal_volume 63
_journal_year 2007
_chemical_formula_iupac '[Cu (C17 H8 O9) (C12 H8 N2)2] , 2H2 O'
_chemical_formula_moiety 'C41 H24 Cu N4 O9 , 2H2 O'
_chemical_formula_sum 'C41 H28 Cu N4 O11'
_chemical_formula_weight 816.21
_chemical_name_systematic
;
(2,2'-Dicarboxy-4,4'-carbonyldibenzoato)bis(1,10-phenanthroline)copper(II)
dihydrate
;
_space_group_IT_number 14
_symmetry_cell_setting monoclinic
_symmetry_space_group_name_Hall '-P 2ybc'
_symmetry_space_group_name_H-M 'P 1 21/c 1'
_atom_sites_solution_hydrogens geom
_atom_sites_solution_primary direct
_atom_sites_solution_secondary difmap
_audit_creation_method SHELXL97
_cell_angle_alpha 90.00
_cell_angle_beta 101.3710(10)
_cell_angle_gamma 90.00
_cell_formula_units_Z 4
_cell_length_a 14.3011(9)
_cell_length_b 16.9401(10)
_cell_length_c 14.9839(9)
_cell_measurement_reflns_used 6912
_cell_measurement_temperature 293(2)
_cell_measurement_theta_max 26.04
_cell_measurement_theta_min 1.46
_cell_volume 3558.8(4)
_computing_cell_refinement 'SAINT-Plus (Bruker, 2001)'
_computing_data_collection 'APEX2 (Bruker, 2004)'
_computing_data_reduction SAINT-Plus
_computing_molecular_graphics 'SHELXTL (Bruker, 2001)'
_computing_publication_material SHELXTL
_computing_structure_refinement 'SHELXL97 (Sheldrick, 1997)'
_computing_structure_solution 'SHELXS97 (Sheldrick, 1997)'
_diffrn_ambient_temperature 293(2)
_diffrn_measured_fraction_theta_full 0.985
_diffrn_measured_fraction_theta_max 0.985
_diffrn_measurement_device_type 'Bruker APEXII CCD area-detector'
_diffrn_measurement_method '\f and \w'
_diffrn_radiation_monochromator graphite
_diffrn_radiation_source 'fine-focus sealed tube'
_diffrn_radiation_type MoK\a
_diffrn_radiation_wavelength 0.71073
_diffrn_reflns_av_R_equivalents 0.0613
_diffrn_reflns_av_sigmaI/netI 0.0639
_diffrn_reflns_limit_h_max 17
_diffrn_reflns_limit_h_min -16
_diffrn_reflns_limit_k_max 20
_diffrn_reflns_limit_k_min -20
_diffrn_reflns_limit_l_max 17
_diffrn_reflns_limit_l_min -9
_diffrn_reflns_number 17576
_diffrn_reflns_theta_full 26.04
_diffrn_reflns_theta_max 26.04
_diffrn_reflns_theta_min 1.46
_diffrn_standards_decay_% 0
_diffrn_standards_interval_count 0
_diffrn_standards_interval_time 0
_diffrn_standards_number 0
_exptl_absorpt_coefficient_mu 0.686
_exptl_absorpt_correction_T_max 0.9041
_exptl_absorpt_correction_T_min 0.9041
_exptl_absorpt_correction_type multi-scan
_exptl_absorpt_process_details '(SADABS; Bruker, 2001)'
_exptl_crystal_colour green
_exptl_crystal_density_diffrn 1.523
_exptl_crystal_density_method 'not measured'
_exptl_crystal_description block
_exptl_crystal_F_000 1676
_exptl_crystal_size_max 0.15
_exptl_crystal_size_mid 0.15
_exptl_crystal_size_min 0.15
_refine_diff_density_max 0.856
_refine_diff_density_min -0.840
_refine_ls_extinction_coef 0.00
_refine_ls_extinction_method 'SHELXL97 (Sheldrick, 1997)'
_refine_ls_goodness_of_fit_ref 1.000
_refine_ls_hydrogen_treatment mixed
_refine_ls_matrix_type full
_refine_ls_number_parameters 528
_refine_ls_number_reflns 6912
_refine_ls_number_restraints 6
_refine_ls_restrained_S_all 1.005
_refine_ls_R_factor_all 0.0763
_refine_ls_R_factor_gt 0.0443
_refine_ls_shift/su_max 0.000
_refine_ls_shift/su_mean 0.000
_refine_ls_structure_factor_coef Fsqd
_refine_ls_weighting_details 'calc w = 1/[\s^2^(Fo^2^)+(0.0662P)^2^] where P=(Fo^2^+2Fc^2^)/3'
_refine_ls_weighting_scheme calc
_refine_ls_wR_factor_gt 0.1136
_refine_ls_wR_factor_ref 0.1267
_reflns_number_gt 3976
_reflns_number_total 6912
_reflns_threshold_expression I>2\s(I)
_cod_data_source_file ez2087.cif
_cod_data_source_block I
_cod_original_sg_symbol_H-M 'P 21/c'
_cod_database_code 2214634

loop_
_symmetry_equiv_pos_as_xyz
'x, y, z'
'-x, y+1/2, -z+1/2'
'-x, -y, -z'
'x, -y-1/2, z-1/2'

loop_
_atom_site_type_symbol
_atom_site_label
_atom_site_fract_x
_atom_site_fract_y
_atom_site_fract_z
_atom_site_U_iso_or_equiv
_atom_site_adp_type
_atom_site_calc_flag
_atom_site_refinement_flags
_atom_site_occupancy
C C1 0.8370(3) 0.4926(3) 0.2632(3) 0.0593(11) Uani d . 1
H H1 0.7917 0.4526 0.2510 0.071 Uiso calc R 1
C C2 0.9332(3) 0.4719(3) 0.2790(3) 0.0715(13) Uani d . 1
H H2 0.9509 0.4193 0.2771 0.086 Uiso calc R 1
C C3 1.0000(3) 0.5284(3) 0.2971(3) 0.0723(13) Uani d . 1
H H3 1.0642 0.5148 0.3062 0.087 Uiso calc R 1
C C4 0.9735(3) 0.6076(3) 0.3024(3) 0.0625(12) Uani d . 1
C C5 1.0388(3) 0.6732(3) 0.3252(3) 0.0756(14) Uani d . 1
H H5 1.1040 0.6635 0.3379 0.091 Uiso calc R 1
C C6 1.0082(3) 0.7460(3) 0.3285(3) 0.0752(14) Uani d . 1
H H6 1.0525 0.7865 0.3426 0.090 Uiso calc R 1
C C7 0.9086(3) 0.7648(3) 0.3108(3) 0.0588(11) Uani d . 1
C C8 0.8728(3) 0.8412(3) 0.3158(3) 0.0691(12) Uani d . 1
H H8 0.9144 0.8836 0.3295 0.083 Uiso calc R 1
C C9 0.7774(3) 0.8531(3) 0.3006(3) 0.0644(12) Uani d . 1
H H9 0.7529 0.9035 0.3049 0.077 Uiso calc R 1
C C10 0.7162(3) 0.7889(2) 0.2785(3) 0.0573(11) Uani d . 1
H H10 0.6508 0.7980 0.2677 0.069 Uiso calc R 1
C C11 0.8423(2) 0.7034(2) 0.2890(3) 0.0486(10) Uani d . 1
C C12 0.8751(2) 0.6237(2) 0.2842(3) 0.0497(10) Uani d . 1
C C13 0.4743(3) 0.7042(3) 0.2495(3) 0.0657(12) Uani d . 1
H H13 0.5002 0.7128 0.3107 0.079 Uiso calc R 1
C C14 0.3821(3) 0.7304(3) 0.2149(4) 0.0725(13) Uani d . 1
H H14 0.3469 0.7549 0.2531 0.087 Uiso calc R 1
C C15 0.3435(3) 0.7201(2) 0.1253(3) 0.0622(12) Uani d . 1
H H15 0.2826 0.7388 0.1014 0.075 Uiso calc R 1
C C16 0.3957(2) 0.6813(2) 0.0699(3) 0.0490(10) Uani d . 1
C C17 0.3613(3) 0.6667(2) -0.0247(3) 0.0604(12) Uani d . 1
H H17 0.3008 0.6841 -0.0520 0.072 Uiso calc R 1
C C18 0.4146(3) 0.6282(2) -0.0746(3) 0.0573(11) Uani d . 1
H H18 0.3899 0.6187 -0.1359 0.069 Uiso calc R 1
C C19 0.5088(3) 0.6014(2) -0.0358(3) 0.0479(9) Uani d . 1
C C20 0.5678(3) 0.5606(2) -0.0853(3) 0.0567(11) Uani d . 1
H H20 0.5466 0.5503 -0.1469 0.068 Uiso calc R 1
C C21 0.6558(3) 0.5365(2) -0.0428(3) 0.0584(11) Uani d . 1
H H21 0.6948 0.5087 -0.0746 0.070 Uiso calc R 1
C C22 0.6866(3) 0.5537(2) 0.0485(3) 0.0523(10) Uani d . 1
H H22 0.7475 0.5374 0.0766 0.063 Uiso calc R 1
C C23 0.5450(2) 0.6154(2) 0.0557(3) 0.0390(8) Uani d . 1
C C24 0.4882(2) 0.6564(2) 0.1100(3) 0.0418(9) Uani d . 1
C C25 0.5931(2) 0.5078(2) 0.3286(3) 0.0412(9) Uani d . 1
C C26 0.5346(2) 0.45871(19) 0.3815(2) 0.0358(8) Uani d . 1
C C27 0.5710(2) 0.40717(19) 0.4523(2) 0.0367(8) Uani d . 1
C C28 0.6751(2) 0.3964(2) 0.4895(3) 0.0428(9) Uani d . 1
C C29 0.5087(2) 0.3617(2) 0.4913(2) 0.0377(8) Uani d . 1
H H29 0.5335 0.3274 0.5386 0.045 Uiso calc R 1
C C30 0.4100(2) 0.36606(19) 0.4614(2) 0.0339(8) Uani d . 1
C C31 0.3744(2) 0.4195(2) 0.3933(2) 0.0392(9) Uani d . 1
H H31 0.3088 0.4247 0.3740 0.047 Uiso calc R 1
C C32 0.4356(2) 0.4653(2) 0.3536(2) 0.0427(9) Uani d . 1
H H32 0.4104 0.5008 0.3079 0.051 Uiso calc R 1
C C33 0.3490(2) 0.3106(2) 0.5019(2) 0.0361(8) Uani d . 1
C C34 0.2422(2) 0.31950(19) 0.4831(2) 0.0360(8) Uani d . 1
C C35 0.1875(2) 0.2517(2) 0.4652(2) 0.0410(9) Uani d . 1
H H35 0.2185 0.2039 0.4617 0.049 Uiso calc R 1
C C36 0.0881(2) 0.2516(2) 0.4520(3) 0.0433(9) Uani d . 1
C C37 0.0438(3) 0.1704(2) 0.4357(3) 0.0600(12) Uani d . 1
C C38 0.0422(2) 0.3247(2) 0.4594(3) 0.0392(8) Uani d . 1
C C39 -0.0641(2) 0.3395(2) 0.4486(3) 0.0541(11) Uani d . 1
C C40 0.0981(2) 0.3921(2) 0.4798(3) 0.0411(9) Uani d . 1
H H40 0.0681 0.4398 0.4866 0.049 Uiso calc R 1
C C41 0.1964(2) 0.39093(19) 0.4903(3) 0.0385(8) Uani d . 1
H H41 0.2313 0.4374 0.5019 0.046 Uiso calc R 1
Cu Cu1 0.66501(3) 0.61130(3) 0.23968(3) 0.04183(16) Uani d . 1
N N1 0.8075(2) 0.5662(2) 0.2648(2) 0.0497(8) Uani d . 1
N N2 0.7463(2) 0.71606(18) 0.2723(2) 0.0472(8) Uani d . 1
N N3 0.5263(2) 0.66769(19) 0.1986(2) 0.0494(8) Uani d . 1
N N4 0.63421(19) 0.59196(16) 0.0981(2) 0.0451(8) Uani d . 1
O O1 0.62329(16) 0.57379(14) 0.35849(17) 0.0443(6) Uani d . 1
O O2 0.60284(18) 0.48301(17) 0.25289(18) 0.0618(8) Uani d . 1
O O3 0.72864(16) 0.42358(16) 0.4347(2) 0.0560(7) Uani d . 1
H H3A 0.7832 0.4069 0.4508 0.084 Uiso calc R 1
O O4 0.70660(18) 0.3663(2) 0.5624(2) 0.0740(8) Uani d . 1
O O5 0.38447(16) 0.25576(14) 0.54750(18) 0.0476(5) Uani d . 1
O O6 0.0945(2) 0.11279(17) 0.4451(3) 0.0797(9) Uani d . 1
O O7 -0.04731(19) 0.16318(18) 0.4096(3) 0.0849(9) Uani d . 1
H H7 -0.0719 0.2071 0.4039 0.153 Uiso calc R 1
O O8 -0.12265(18) 0.28825(19) 0.4100(3) 0.1021(12) Uani d . 1
O O9 -0.09096(16) 0.40276(15) 0.4745(2) 0.0529(6) Uani d . 1
O O10 0.7694(4) 0.4462(5) 0.7582(5) 0.072(3) Uani d . 1
O O11 0.1075(10) 0.9558(9) 0.4964(13) 0.071(3) Uani d . 1
H H1W 0.7161(12) 0.443(3) 0.771(3) 0.080 Uiso d D 1
H H2W 0.8127(19) 0.447(4) 0.8053(19) 0.080 Uiso d D 1
H H3W 0.096(3) 0.933(4) 0.4435(16) 0.080 Uiso d D 1
H H4W 0.158(2) 0.980(3) 0.516(2) 0.080 Uiso d D 1

loop_
_atom_site_aniso_label
_atom_site_aniso_U_11
_atom_site_aniso_U_22
_atom_site_aniso_U_33
_atom_site_aniso_U_12
_atom_site_aniso_U_13
_atom_site_aniso_U_23
C1 0.055(2) 0.065(3) 0.062(3) 0.012(2) 0.022(2) 0.010(2)
C2 0.064(3) 0.074(3) 0.083(4) 0.024(2) 0.030(3) 0.017(3)
C3 0.045(2) 0.102(4) 0.074(3) 0.022(2) 0.021(2) 0.019(3)
C4 0.040(2) 0.090(3) 0.059(3) 0.009(2) 0.015(2) 0.017(3)
C5 0.034(2) 0.119(4) 0.075(4) -0.007(3) 0.012(2) 0.014(3)
C6 0.052(3) 0.092(4) 0.085(4) -0.015(3) 0.020(3) 0.006(3)
C7 0.050(2) 0.076(3) 0.051(3) -0.010(2) 0.011(2) 0.011(2)
C8 0.076(3) 0.070(3) 0.062(3) -0.017(3) 0.014(3) 0.005(2)
C9 0.075(3) 0.058(3) 0.060(3) -0.002(2) 0.014(2) 0.006(2)
C10 0.058(2) 0.064(3) 0.052(3) 0.007(2) 0.013(2) 0.014(2)
C11 0.040(2) 0.067(3) 0.040(2) -0.0021(18) 0.0122(18) 0.011(2)
C12 0.0363(19) 0.068(3) 0.048(3) 0.0039(18) 0.0166(18) 0.013(2)
C13 0.050(2) 0.093(3) 0.057(3) 0.015(2) 0.017(2) -0.007(3)
C14 0.052(3) 0.091(3) 0.075(4) 0.017(2) 0.015(3) -0.014(3)
C15 0.043(2) 0.065(3) 0.073(3) 0.011(2) 0.001(2) 0.002(3)
C16 0.041(2) 0.046(2) 0.057(3) 0.0018(17) 0.002(2) 0.007(2)
C17 0.046(2) 0.059(3) 0.066(3) -0.002(2) -0.014(2) 0.006(2)
C18 0.061(3) 0.056(3) 0.048(3) -0.009(2) -0.005(2) 0.003(2)
C19 0.057(2) 0.041(2) 0.046(3) -0.0150(18) 0.011(2) 0.0048(19)
C20 0.075(3) 0.051(2) 0.048(3) -0.018(2) 0.020(2) -0.006(2)
C21 0.067(3) 0.058(3) 0.058(3) -0.010(2) 0.031(2) -0.008(2)
C22 0.045(2) 0.055(2) 0.062(3) -0.0040(18) 0.022(2) 0.002(2)
C23 0.0411(19) 0.0355(18) 0.040(2) -0.0067(15) 0.0076(17) 0.0052(17)
C24 0.0393(19) 0.039(2) 0.046(3) -0.0018(16) 0.0061(18) 0.0069(18)
C25 0.0253(17) 0.055(2) 0.043(2) 0.0009(16) 0.0065(16) 0.000(2)
C26 0.0303(17) 0.044(2) 0.035(2) -0.0038(15) 0.0109(15) -0.0096(17)
C27 0.0267(16) 0.043(2) 0.042(2) 0.0000(14) 0.0091(16) -0.0068(17)
C28 0.0290(17) 0.047(2) 0.053(3) 0.0011(16) 0.0092(18) 0.003(2)
C29 0.0290(17) 0.0428(19) 0.041(2) 0.0045(14) 0.0071(16) 0.0004(17)
C30 0.0245(15) 0.0402(19) 0.038(2) 0.0002(14) 0.0091(15) -0.0085(17)
C31 0.0231(16) 0.050(2) 0.043(2) 0.0017(15) 0.0019(15) -0.0027(19)
C32 0.0320(18) 0.054(2) 0.042(2) 0.0042(16) 0.0065(17) 0.0023(18)
C33 0.0315(17) 0.0329(19) 0.044(2) 0.0052(15) 0.0080(16) -0.0049(17)
C34 0.0258(16) 0.043(2) 0.042(2) -0.0015(14) 0.0128(15) 0.0025(17)
C35 0.0352(19) 0.039(2) 0.053(2) 0.0023(15) 0.0181(18) -0.0023(18)
C36 0.0333(18) 0.043(2) 0.055(3) -0.0053(15) 0.0130(18) -0.0004(19)
C37 0.044(2) 0.051(3) 0.090(4) -0.012(2) 0.025(2) -0.007(2)
C38 0.0257(16) 0.043(2) 0.049(2) -0.0027(15) 0.0073(16) 0.0004(18)
C39 0.0286(19) 0.055(3) 0.079(3) -0.0022(18) 0.013(2) 0.004(2)
C40 0.0273(16) 0.042(2) 0.054(2) 0.0053(15) 0.0098(16) 0.0020(18)
C41 0.0265(16) 0.0373(19) 0.052(2) -0.0009(14) 0.0095(16) -0.0010(18)
Cu1 0.0311(2) 0.0549(3) 0.0406(3) 0.0029(2) 0.00990(19) 0.0077(2)
N1 0.0458(18) 0.058(2) 0.048(2) 0.0079(16) 0.0166(16) 0.0102(17)
N2 0.0412(17) 0.057(2) 0.044(2) 0.0050(15) 0.0109(15) 0.0135(16)
N3 0.0429(17) 0.064(2) 0.041(2) 0.0053(15) 0.0077(16) -0.0010(17)
N4 0.0384(16) 0.0452(18) 0.055(2) -0.0019(13) 0.0172(15) 0.0076(15)
O1 0.0424(13) 0.0413(14) 0.0509(17) -0.0039(11) 0.0135(12) -0.0007(13)
O2 0.0624(17) 0.087(2) 0.0431(17) -0.0233(15) 0.0275(14) -0.0160(16)
O3 0.0252(12) 0.0642(17) 0.081(2) 0.0072(12) 0.0155(14) 0.0142(15)
O4 0.0324(13) 0.119(2) 0.0676(17) 0.0069(14) 0.0020(12) 0.0308(16)
O5 0.0314(12) 0.0411(13) 0.0703(14) 0.0044(9) 0.0100(10) 0.0081(11)
O6 0.0604(18) 0.0370(14) 0.140(3) -0.0056(13) 0.0168(18) -0.0061(15)
O7 0.0422(16) 0.0554(17) 0.158(3) -0.0182(13) 0.0219(17) -0.0232(18)
O8 0.0266(14) 0.0729(19) 0.198(4) -0.0097(13) 0.0017(17) -0.043(2)
O9 0.0250(12) 0.0535(14) 0.0808(17) 0.0039(10) 0.0122(11) -0.0022(12)
O10 0.065(6) 0.083(7) 0.061(7) 0.008(6) 0.017(5) 0.018(6)
O11 0.072(6) 0.067(6) 0.080(8) 0.001(5) 0.032(5) 0.004(6)

loop_
_atom_type_symbol
_atom_type_description
_atom_type_scat_dispersion_real
_atom_type_scat_dispersion_imag
_atom_type_scat_source
C C 0.0033 0.0016 'International Tables Vol C Tables 4.2.6.8 and 6.1.1.4'
H H 0.0000 0.0000 'International Tables Vol C Tables 4.2.6.8 and 6.1.1.4'
N N 0.0061 0.0033 'International Tables Vol C Tables 4.2.6.8 and 6.1.1.4'
O O 0.0106 0.0060 'International Tables Vol C Tables 4.2.6.8 and 6.1.1.4'
Cu Cu 0.3201 1.2651 'International Tables Vol C Tables 4.2.6.8 and 6.1.1.4'

loop_
_geom_angle_atom_site_label_1
_geom_angle_atom_site_label_2
_geom_angle_atom_site_label_3
_geom_angle
N1 C1 C2 122.9(4)
N1 C1 H1 118.6
C2 C1 H1 118.5
C3 C2 C1 119.7(4)
C3 C2 H2 120.2
C1 C2 H2 120.1
C2 C3 C4 120.3(4)
C2 C3 H3 119.8
C4 C3 H3 119.9
C3 C4 C12 116.5(4)
C3 C4 C5 125.5(4)
C12 C4 C5 118.1(4)
C6 C5 C4 121.8(4)
C6 C5 H5 119.1
C4 C5 H5 119.1
C5 C6 C7 121.9(4)
C5 C6 H6 119.1
C7 C6 H6 119.0
C8 C7 C11 117.4(4)
C8 C7 C6 123.8(4)
C11 C7 C6 118.7(4)
C9 C8 C7 119.7(4)
C9 C8 H8 120.2
C7 C8 H8 120.1
C8 C9 C10 119.3(4)
C8 C9 H9 120.5
C10 C9 H9 120.3
N2 C10 C9 123.3(4)
N2 C10 H10 118.2
C9 C10 H10 118.4
N2 C11 C7 122.5(4)
N2 C11 C12 117.7(3)
C7 C11 C12 119.8(3)
N1 C12 C4 122.9(4)
N1 C12 C11 117.3(3)
C4 C12 C11 119.7(4)
N3 C13 C14 122.3(4)
N3 C13 H13 118.8
C14 C13 H13 118.9
C15 C14 C13 119.8(4)
C15 C14 H14 120.0
C13 C14 H14 120.1
C14 C15 C16 119.5(4)
C14 C15 H15 120.3
C16 C15 H15 120.2
C15 C16 C24 117.3(4)
C15 C16 C17 123.9(4)
C24 C16 C17 118.9(4)
C18 C17 C16 121.2(4)
C18 C17 H17 119.4
C16 C17 H17 119.4
C17 C18 C19 121.4(4)
C17 C18 H18 119.3
C19 C18 H18 119.3
C23 C19 C20 117.2(4)
C23 C19 C18 119.1(4)
C20 C19 C18 123.7(4)
C21 C20 C19 119.8(4)
C21 C20 H20 120.1
C19 C20 H20 120.1
C20 C21 C22 119.1(4)
C20 C21 H21 120.4
C22 C21 H21 120.5
N4 C22 C21 123.5(4)
N4 C22 H22 118.2
C21 C22 H22 118.3
N4 C23 C19 122.9(3)
N4 C23 C24 117.2(3)
C19 C23 C24 119.9(3)
N3 C24 C16 122.9(4)
N3 C24 C23 117.5(3)
C16 C24 C23 119.5(4)
O2 C25 O1 122.5(3)
O2 C25 C26 117.8(3)
O1 C25 C26 119.5(3)
O2 C25 Cu1 67.9(2)
O1 C25 Cu1 54.76(18)
C26 C25 Cu1 168.3(2)
C27 C26 C32 118.8(3)
C27 C26 C25 125.6(3)
C32 C26 C25 115.6(3)
C29 C27 C26 119.5(3)
C29 C27 C28 116.7(3)
C26 C27 C28 123.8(3)
O4 C28 O3 123.7(3)
O4 C28 C27 123.7(3)
O3 C28 C27 112.7(3)
C27 C29 C30 121.8(3)
C27 C29 H29 119.1
C30 C29 H29 119.1
C31 C30 C29 118.3(3)
C31 C30 C33 123.5(3)
C29 C30 C33 118.2(3)
C30 C31 C32 120.7(3)
C30 C31 H31 119.6
C32 C31 H31 119.7
C31 C32 C26 120.9(3)
C31 C32 H32 119.5
C26 C32 H32 119.6
O5 C33 C30 120.1(3)
O5 C33 C34 118.8(3)
C30 C33 C34 121.0(3)
C35 C34 C41 118.6(3)
C35 C34 C33 117.8(3)
C41 C34 C33 123.3(3)
C34 C35 C36 123.3(3)
C34 C35 H35 118.4
C36 C35 H35 118.3
C35 C36 C38 117.5(3)
C35 C36 C37 114.0(3)
C38 C36 C37 128.4(3)
O6 C37 O7 120.5(4)
O6 C37 C36 119.5(3)
O7 C37 C36 120.0(4)
C40 C38 C36 118.6(3)
C40 C38 C39 114.0(3)
C36 C38 C39 127.3(3)
O9 C39 O8 121.6(3)
O9 C39 C38 118.7(3)
O8 C39 C38 119.6(4)
C41 C40 C38 122.7(3)
C41 C40 H40 118.7
C38 C40 H40 118.7
C40 C41 C34 119.2(3)
C40 C41 H41 120.4
C34 C41 H41 120.4
O1 Cu1 N4 140.77(10)
O1 Cu1 N2 107.09(11)
N4 Cu1 N2 110.97(11)
O1 Cu1 N1 99.44(11)
N4 Cu1 N1 97.14(11)
N2 Cu1 N1 78.41(12)
O1 Cu1 N3 88.70(11)
N4 Cu1 N3 77.60(12)
N2 Cu1 N3 97.19(12)
N1 Cu1 N3 171.58(12)
O1 Cu1 O2 58.28(9)
N4 Cu1 O2 86.22(10)
N2 Cu1 O2 160.63(11)
N1 Cu1 O2 91.00(11)
N3 Cu1 O2 95.17(11)
O1 Cu1 C25 29.28(10)
N4 Cu1 C25 113.30(12)
N2 Cu1 C25 135.70(12)
N1 Cu1 C25 97.53(11)
N3 Cu1 C25 90.63(11)
O2 Cu1 C25 29.08(10)
C1 N1 C12 117.6(3)
C1 N1 Cu1 129.3(3)
C12 N1 Cu1 113.1(2)
C10 N2 C11 117.7(3)
C10 N2 Cu1 128.9(3)
C11 N2 Cu1 113.4(3)
C13 N3 C24 118.1(3)
C13 N3 Cu1 128.9(3)
C24 N3 Cu1 112.7(2)
C22 N4 C23 117.5(3)
C22 N4 Cu1 127.7(3)
C23 N4 Cu1 114.4(2)
C25 O1 Cu1 96.0(2)
C25 O2 Cu1 83.0(2)
C28 O3 H3A 109.6
C37 O7 H7 109.4
H1W O10 H2W 112(3)
H3W O11 H4W 122(4)

loop_
_geom_bond_atom_site_label_1
_geom_bond_atom_site_label_2
_geom_bond_distance
C1 N1 1.318(5)
C1 C2 1.393(5)
C1 H1 0.9300
C2 C3 1.341(6)
C2 H2 0.9300
C3 C4 1.401(6)
C3 H3 0.9300
C4 C12 1.407(5)
C4 C5 1.448(6)
C5 C6 1.311(6)
C5 H5 0.9300
C6 C7 1.433(6)
C6 H6 0.9300
C7 C8 1.400(6)
C7 C11 1.401(5)
C8 C9 1.354(6)
C8 H8 0.9300
C9 C10 1.393(6)
C9 H9 0.9300
C10 N2 1.316(5)
C10 H10 0.9300
C11 N2 1.364(4)
C11 C12 1.436(5)
C12 N1 1.363(5)
C13 N3 1.321(5)
C13 C14 1.391(5)
C13 H13 0.9300
C14 C15 1.358(6)
C14 H14 0.9300
C15 C16 1.386(5)
C15 H15 0.9300
C16 C24 1.406(5)
C16 C17 1.427(6)
C17 C18 1.337(6)
C17 H17 0.9300
C18 C19 1.432(5)
C18 H18 0.9300
C19 C23 1.387(5)
C19 C20 1.410(5)
C20 C21 1.356(6)
C20 H20 0.9300
C21 C22 1.383(6)
C21 H21 0.9300
C22 N4 1.325(4)
C22 H22 0.9300
C23 N4 1.366(4)
C23 C24 1.438(5)
C24 N3 1.345(5)
C25 O2 1.244(4)
C25 O1 1.249(4)
C25 C26 1.511(5)
C25 Cu1 2.539(4)
C26 C27 1.392(5)
C26 C32 1.400(4)
C27 C29 1.391(5)
C27 C28 1.495(5)
C28 O4 1.209(4)
C28 O3 1.311(4)
C29 C30 1.396(4)
C29 H29 0.9300
C30 C31 1.383(5)
C30 C33 1.491(4)
C31 C32 1.388(5)
C31 H31 0.9300
C32 H32 0.9300
C33 O5 1.205(4)
C33 C34 1.504(4)
C34 C35 1.386(4)
C34 C41 1.390(4)
C35 C36 1.396(4)
C35 H35 0.9300
C36 C38 1.417(5)
C36 C37 1.514(5)
C37 O6 1.207(4)
C37 O7 1.290(4)
C38 C40 1.393(4)
C38 C39 1.518(4)
C39 O9 1.226(4)
C39 O8 1.264(4)
C40 C41 1.384(4)
C40 H40 0.9300
C41 H41 0.9300
Cu1 O1 2.085(2)
Cu1 N4 2.106(3)
Cu1 N2 2.125(3)
Cu1 N1 2.139(3)
Cu1 N3 2.178(3)
Cu1 O2 2.371(3)
O3 H3A 0.8200
O7 H7 0.8200
O10 H1W 0.821(11)
O10 H2W 0.84(3)
O11 H3W 0.87(3)
O11 H4W 0.83(4)

loop_
_geom_hbond_atom_site_label_D
_geom_hbond_atom_site_label_H
_geom_hbond_atom_site_label_A
_geom_hbond_site_symmetry_A
_geom_hbond_distance_DH
_geom_hbond_distance_HA
_geom_hbond_distance_DA
_geom_hbond_angle_DHA
O11 H4W O6 1_565 0.83(4) 2.58(5) 2.764(14) 94(4)
O3 H3A O8 1_655 0.82 2.56 3.198(4) 135.7
O3 H3A O9 1_655 0.82 1.77 2.555(3) 161.1
